data_9001381
loop_
_publ_author_name
'Hawthorne, F. C.'
'Kimata, M.'
'Cerny, P.'
'Ball, N. A.'
'Rossman, G. R.'
'Grice, J. D.'

_publ_section_title
;
 The crystal chemistry of the milarite-group minerals
 sample #25 from Guanajuato
 Note: U(1,2) of WatB/NaB changed to match symmetry constraints
;
_journal_name_full 'American Mineralogist'
_journal_page_first 1836
_journal_page_last 1856
_journal_volume 76
_journal_year 1991
_chemical_formula_sum 'Al0.81 Be2.19 Ca2 H3.52 K Na0.188 O30.668 Si12'
_chemical_name_mineral Milarite
_space_group_IT_number 192
_symmetry_space_group_name_Hall '-P 6 2c'
_symmetry_space_group_name_H-M 'P 6/m c c'
_cell_angle_alpha 90
_cell_angle_beta 90
_cell_angle_gamma 120
_cell_formula_units_Z 2
_cell_length_a 10.410
_cell_length_b 10.410
_cell_length_c 13.845
_cell_volume 1299.347
_database_code_amcsd 0001415
_exptl_crystal_density_diffrn 2.547
_cod_original_formula_sum 'Ca2 Na.188 O30.668 K Si12 (Al.81 Be2.19) H3.52'
_cod_database_code 9001381

loop_
_space_group_symop_operation_xyz
x,y,z
-x,-x+y,1/2+z
x,x-y,1/2-z
-x+y,-x,-z
x-y,x,z
-y,-x,1/2+z
y,x,1/2-z
y,-x+y,-z
-y,x-y,z
x-y,-y,1/2+z
-x+y,y,1/2-z
x,y,-z
-x,-y,z
x,x-y,1/2+z
-x,-x+y,1/2-z
x-y,x,-z
-x+y,-x,z
y,x,1/2+z
-y,-x,1/2-z
-y,x-y,-z
y,-x+y,z
-x+y,y,1/2+z
x-y,-y,1/2-z
-x,-y,-z

loop_
_atom_site_aniso_label
_atom_site_aniso_U_11
_atom_site_aniso_U_22
_atom_site_aniso_U_33
_atom_site_aniso_U_12
_atom_site_aniso_U_13
_atom_site_aniso_U_23
NaB 0.06850 0.06850 0.06950 0.03425 0.00000 0.00000
WatB 0.06850 0.06850 0.06950 0.03425 0.00000 0.00000
KC 0.02060 0.02060 0.02040 0.01030 0.00000 0.00000
Si1 0.01000 0.01170 0.00670 0.00530 -0.00050 -0.00080
Al2 0.01100 0.01010 0.00740 0.00550 0.00000 0.00000
Be2 0.01100 0.01010 0.00740 0.00550 0.00000 0.00000
O1 0.02900 0.02220 0.00710 0.01280 0.00000 0.00000
O2 0.01780 0.02440 0.01600 0.01460 -0.00170 -0.00290
O3 0.01450 0.01380 0.01040 0.00740 -0.00030 -0.00280

loop_
_atom_site_label
_atom_site_fract_x
_atom_site_fract_y
_atom_site_fract_z
_atom_site_occupancy
_atom_site_U_iso_or_equiv
_atom_site_type_symbol
_atom_site_attached_hydrogens
CaA 0.33333 0.66667 0.24370 0.50000 0.01890 Ca 0
NaB 0.33333 0.66667 0.04040 0.04700 ? Na 0
WatB 0.33333 0.66667 0.04040 0.16700 ? O 2
KC 0.00000 0.00000 0.25000 1.00000 ? K 0
Si1 0.08239 0.33642 0.11217 1.00000 ? Si 0
Al2 0.00000 0.50000 0.25000 0.27000 ? Al 0
Be2 0.00000 0.50000 0.25000 0.73000 ? Be 0
O1 0.09540 0.38350 0.00000 1.00000 ? O 0
O2 0.19570 0.27610 0.13420 1.00000 ? O 0
O3 0.11600 0.47300 0.18040 1.00000 ? O 0

loop_
_cod_changelog_entry_id
_cod_changelog_entry_author
_cod_changelog_entry_date
_cod_changelog_entry_text
1
;cod-tools version 3.8.0
Id: cif_guess_AMCSD_atom_types 9581 2023-05-17 12:35:41Z saulius
;
2023-05-23T09:19:03+03:00
;Derived atom types and hydrogen counts
from atom names that follow the AMCSD naming convention
(Wat == water, O-H == hydroxyl).
;

loop_
_cod_related_entry_id
_cod_related_entry_database
_cod_related_entry_code
1 AMCSD 0001415
